data_4304196
loop_
_publ_author_name
'Ganglin Xue'
'Xuemei Liu'
'Haisheng Xu'
'Huaiming Hu'
'Feng Fu'
'Jiwu Wang'

_publ_section_title
;
An Unusual Asymmetric Polyoxomolybdate Containing Mixed-Valence Antimony
and Its Derivatives: [Sb4VSb2IIIMo18O73(H2O)2]12- and
{M(H2O)2[Sb4VSb2IIIMo18O73(H2O)2]2}22- (M = MnII, FeII, CuII or CoII)
;
_journal_name_full 'Inorganic Chemistry'
_journal_page_first 2011
_journal_page_last 2016
_journal_paper_doi 10.1021/ic7016648
_journal_volume 47
_journal_year 2008
_chemical_formula_sum 'Co H140 Mo36 N22 O172 Sb6'
_chemical_formula_weight 8175.05
_chemical_name_systematic
; 
 ? 
;
_space_group_IT_number 2
_symmetry_cell_setting triclinic
_symmetry_space_group_name_Hall '-P 1'
_symmetry_space_group_name_H-M 'P -1'
_atom_sites_solution_hydrogens none
_atom_sites_solution_primary direct
_atom_sites_solution_secondary difmap
_audit_creation_method SHELXL-97
_cell_angle_alpha 69.774(3)
_cell_angle_beta 82.854(3)
_cell_angle_gamma 69.451(3)
_cell_formula_units_Z 1
_cell_length_a 13.8343(7)
_cell_length_b 17.9604(11)
_cell_length_c 19.8332(11)
_cell_measurement_temperature 293(2)
_cell_volume 4329.8(4)
_computing_cell_refinement 'Bruker SMART'
_computing_data_collection 'Bruker SMART'
_computing_data_reduction 'Bruker SAINT'
_computing_molecular_graphics 'Bruker SHELXTL'
_computing_publication_material 'Bruker SHELXTL'
_computing_structure_refinement 'SHELXL-97 (Sheldrick, 1997)'
_computing_structure_solution 'SHELXS-97 (Sheldrick, 1990)'
_diffrn_ambient_temperature 293(2)
_diffrn_measured_fraction_theta_full 0.971
_diffrn_measured_fraction_theta_max 0.971
_diffrn_measurement_device_type 'CCD area detector'
_diffrn_measurement_method 'phi and omega scans'
_diffrn_radiation_monochromator graphite
_diffrn_radiation_source 'fine-focus sealed tube'
_diffrn_radiation_type MoK\a
_diffrn_radiation_wavelength 0.71073
_diffrn_reflns_av_R_equivalents 0.0300
_diffrn_reflns_av_sigmaI/netI 0.0398
_diffrn_reflns_limit_h_max 16
_diffrn_reflns_limit_h_min -16
_diffrn_reflns_limit_k_max 21
_diffrn_reflns_limit_k_min -16
_diffrn_reflns_limit_l_max 24
_diffrn_reflns_limit_l_min -24
_diffrn_reflns_number 38721
_diffrn_reflns_theta_full 25.50
_diffrn_reflns_theta_max 25.50
_diffrn_reflns_theta_min 1.09
_exptl_absorpt_coefficient_mu 4.655
_exptl_absorpt_correction_T_max 0.689
_exptl_absorpt_correction_T_min 0.578
_exptl_absorpt_correction_type multi-scan
_exptl_absorpt_process_details sadbas
_exptl_crystal_colour pink
_exptl_crystal_density_diffrn 3.136
_exptl_crystal_density_method 'not measured'
_exptl_crystal_description block
_exptl_crystal_F_000 3848
_exptl_crystal_size_max 0.12
_exptl_crystal_size_mid 0.11
_exptl_crystal_size_min 0.08
_refine_diff_density_max 2.416
_refine_diff_density_min -2.460
_refine_diff_density_rms 0.298
_refine_ls_extinction_method none
_refine_ls_goodness_of_fit_ref 1.153
_refine_ls_hydrogen_treatment none
_refine_ls_matrix_type full
_refine_ls_number_parameters 983
_refine_ls_number_reflns 15660
_refine_ls_number_restraints 0
_refine_ls_restrained_S_all 1.153
_refine_ls_R_factor_all 0.0539
_refine_ls_R_factor_gt 0.0409
_refine_ls_shift/su_max 0.005
_refine_ls_shift/su_mean 0.000
_refine_ls_structure_factor_coef Fsqd
_refine_ls_weighting_details 'calc w=1/[\s^2^(Fo^2^)+(0.1000P)^2^+0.0000P] where P=(Fo^2^+2Fc^2^)/3'
_refine_ls_weighting_scheme calc
_refine_ls_wR_factor_gt 0.1477
_refine_ls_wR_factor_ref 0.1605
_reflns_number_gt 12318
_reflns_number_total 15660
_reflns_threshold_expression >2sigma(I)
_cod_data_source_file ic7016648-file005.cif
_cod_data_source_block xb0395m
_cod_original_formula_sum 'H140 Co Mo36 N22 O172 Sb6'
_cod_database_code 4304196

loop_
_symmetry_equiv_pos_as_xyz
'x, y, z'
'-x, -y, -z'

loop_
_atom_site_label
_atom_site_type_symbol
_atom_site_fract_x
_atom_site_fract_y
_atom_site_fract_z
_atom_site_U_iso_or_equiv
_atom_site_adp_type
_atom_site_occupancy
_atom_site_symmetry_multiplicity
_atom_site_calc_flag
_atom_site_refinement_flags
_atom_site_disorder_assembly
_atom_site_disorder_group
Mo1 Mo 0.47187(7) 0.82594(6) 0.53798(4) 0.0338(2) Uani 1 1 d . . .
Mo2 Mo 0.24132(7) 0.79657(6) 0.58028(4) 0.0305(2) Uani 1 1 d . . .
Mo3 Mo 0.57865(6) 0.81536(5) 0.38673(4) 0.01603(17) Uani 1 1 d . . .
Mo4 Mo 0.12649(6) 0.76062(5) 0.46740(4) 0.02412(19) Uani 1 1 d . . .
Mo5 Mo 0.53155(6) 0.65450(5) 0.32767(4) 0.01891(17) Uani 1 1 d . . .
Mo6 Mo 0.30557(6) 0.63360(4) 0.36185(4) 0.01472(16) Uani 1 1 d . . .
Mo7 Mo 0.49576(7) 0.49132(5) 0.24438(4) 0.0266(2) Uani 1 1 d . . .
Mo8 Mo 0.26907(7) 0.47375(5) 0.27563(4) 0.0307(2) Uani 1 1 d . . .
Mo9 Mo 0.51466(6) 0.67355(4) 0.08647(4) 0.01506(17) Uani 1 1 d . . .
Mo10 Mo 0.05833(7) 0.62960(6) 0.14802(5) 0.0294(2) Uani 1 1 d . . .
Mo11 Mo 0.54951(6) 0.83057(5) 0.15743(4) 0.01923(18) Uani 1 1 d . . .
Mo12 Mo 0.09762(6) 0.78314(5) 0.22625(4) 0.01918(18) Uani 1 1 d . . .
Mo13 Mo 0.58569(7) 0.99755(5) 0.22081(4) 0.0258(2) Uani 1 1 d . . .
Mo14 Mo 0.12816(6) 0.94546(4) 0.29301(4) 0.01554(17) Uani 1 1 d . . .
Mo15 Mo 0.37575(7) 1.15319(5) 0.17002(5) 0.0311(2) Uani 1 1 d . . .
Mo16 Mo 0.14783(7) 1.12803(5) 0.20029(5) 0.0297(2) Uani 1 1 d . . .
Mo17 Mo 0.35779(7) 0.74205(5) -0.04895(4) 0.02455(19) Uani 1 1 d . . .
Mo18 Mo 0.12551(7) 0.71535(6) -0.01519(4) 0.0290(2) Uani 1 1 d . . .
Co1 Co 0.5000 0.5000 0.5000 0.0409(5) Uani 1 2 d S . .
Sb1 Sb 0.32555(4) 0.80473(3) 0.19254(3) 0.01491(14) Uani 1 1 d . . .
Sb2 Sb 0.36032(5) 0.96159(3) 0.25070(3) 0.01730(14) Uani 1 1 d . . .
Sb3 Sb 0.28279(5) 0.66150(4) 0.12267(3) 0.01858(14) Uani 1 1 d . . .
Sb4 Sb 0.34598(5) 0.80027(4) 0.41523(3) 0.01780(14) Uani 1 1 d . . .
Sb5 Sb 0.14043(5) 0.88603(4) 0.04330(3) 0.02345(15) Uani 1 1 d . . .
Sb6 Sb 0.39142(5) 0.91053(4) 0.00379(3) 0.02838(17) Uani 1 1 d . . .
O1 O 0.4271(7) 0.9104(6) 0.5683(5) 0.059(2) Uani 1 1 d . . .
O2 O 0.5865(6) 0.7657(5) 0.5800(4) 0.047(2) Uani 1 1 d . . .
O3 O 0.2043(6) 0.8808(5) 0.6100(4) 0.050(2) Uani 1 1 d . . .
O4 O 0.2142(6) 0.7180(5) 0.6473(4) 0.052(2) Uani 1 1 d . . .
O5 O 0.3893(5) 0.7592(5) 0.5947(3) 0.0344(17) Uani 1 1 d . . .
O6 O 0.1003(6) 0.6814(5) 0.5378(4) 0.0391(18) Uani 1 1 d . . .
O7 O 0.2861(5) 0.7318(4) 0.4984(3) 0.0257(14) Uani 1 1 d . . .
O8 O 0.4822(5) 0.7581(4) 0.4628(3) 0.0214(13) Uani 1 1 d . . .
O9 O 0.6927(5) 0.7606(4) 0.4302(3) 0.0317(16) Uani 1 1 d . . .
O10 O 0.3639(5) 0.5560(4) 0.4397(3) 0.0267(15) Uani 1 1 d . . .
O11 O 0.5642(5) 0.5791(4) 0.4122(3) 0.0283(15) Uani 1 1 d . . .
O12 O 0.5976(6) 0.4629(4) 0.2999(3) 0.0352(17) Uani 1 1 d . . .
O13 O 0.4050(5) 0.4507(4) 0.3141(3) 0.0307(16) Uani 1 1 d . . .
O14 O 0.2176(6) 0.4279(5) 0.3561(4) 0.0448(19) Uani 1 1 d . . .
O15 O 0.3081(7) 0.3978(5) 0.2356(4) 0.051(2) Uani 1 1 d . . .
O16 O 0.5305(7) 0.4175(5) 0.2014(4) 0.0443(19) Uani 1 1 d . . .
O17 O 0.2466(5) 0.5823(4) 0.3293(3) 0.0275(15) Uani 1 1 d . . .
O18 O 0.4342(5) 0.6122(3) 0.3033(3) 0.0198(13) Uani 1 1 d . . .
O19 O 0.6325(5) 0.6211(4) 0.2745(3) 0.0280(15) Uani 1 1 d . . .
O20 O 0.5769(5) 0.7386(4) 0.3447(3) 0.0228(13) Uani 1 1 d . . .
O21 O 0.3854(5) 0.7160(4) 0.3684(3) 0.0213(13) Uani 1 1 d . . .
O22 O 0.1951(5) 0.6957(4) 0.4051(3) 0.0243(14) Uani 1 1 d . . .
O23 O 0.1219(5) 0.8348(4) 0.5197(3) 0.0303(15) Uani 1 1 d . . .
O24 O 0.3129(5) 0.8773(4) 0.4781(3) 0.0229(14) Uani 1 1 d . . .
O25 O 0.5236(5) 0.8857(4) 0.4468(3) 0.0298(15) Uani 1 1 d . . .
O26 O 0.0118(5) 0.8193(5) 0.4235(4) 0.0362(17) Uani 1 1 d . . .
O27 O 0.2045(5) 0.8579(4) 0.3760(3) 0.0249(14) Uani 1 1 d . . .
O28 O 0.4101(5) 0.8763(4) 0.3440(3) 0.0199(13) Uani 1 1 d . . .
O29 O 0.6079(5) 0.8949(4) 0.3123(3) 0.0294(15) Uani 1 1 d . . .
O30 O 0.6681(5) 0.7823(4) 0.1953(3) 0.0311(15) Uani 1 1 d . . .
O31 O 0.4649(5) 0.7648(4) 0.2316(3) 0.0191(13) Uani 1 1 d . . .
O32 O 0.2464(5) 0.7444(4) 0.2653(3) 0.0186(13) Uani 1 1 d . . .
O33 O 0.0438(5) 0.7277(4) 0.2993(3) 0.0303(15) Uani 1 1 d . . .
O34 O 0.1470(6) 0.5467(4) 0.2250(4) 0.0359(17) Uani 1 1 d . . .
O35 O 0.3432(5) 0.5571(4) 0.1998(3) 0.0226(14) Uani 1 1 d . . .
O36 O 0.5345(5) 0.5808(4) 0.1668(3) 0.0264(14) Uani 1 1 d . . .
O37 O 0.6064(5) 0.6352(4) 0.0313(3) 0.0300(15) Uani 1 1 d . . .
O38 O 0.4012(5) 0.6407(4) 0.0560(3) 0.0201(13) Uani 1 1 d . . .
O39 O 0.2014(5) 0.6164(4) 0.0838(3) 0.0249(14) Uani 1 1 d . . .
O40 O 0.0187(6) 0.5656(5) 0.1193(4) 0.0442(19) Uani 1 1 d . . .
O41 O -0.0433(6) 0.6721(5) 0.1967(4) 0.0440(19) Uani 1 1 d . . .
O42 O 0.1540(5) 0.7019(4) 0.1760(3) 0.0238(14) Uani 1 1 d . . .
O43 O 0.3663(4) 0.7167(4) 0.1473(3) 0.0177(12) Uani 1 1 d . . .
O44 O 0.5655(5) 0.7363(4) 0.1144(3) 0.0228(14) Uani 1 1 d . . .
O45 O 0.6879(5) 0.9480(5) 0.1743(4) 0.0374(17) Uani 1 1 d . . .
O46 O 0.4918(5) 0.9160(4) 0.2020(3) 0.0241(14) Uani 1 1 d . . .
O47 O 0.2824(4) 0.8956(4) 0.2355(3) 0.0186(13) Uani 1 1 d . . .
O48 O 0.0822(5) 0.8784(4) 0.2659(3) 0.0214(13) Uani 1 1 d . . .
O49 O 0.0293(5) 0.9913(4) 0.3391(3) 0.0320(16) Uani 1 1 d . . .
O50 O 0.2262(5) 1.0095(4) 0.2964(3) 0.0244(14) Uani 1 1 d . . .
O51 O 0.4315(5) 1.0327(4) 0.2651(3) 0.0238(14) Uani 1 1 d . . .
O52 O 0.6325(6) 1.0522(5) 0.2558(4) 0.0389(18) Uani 1 1 d . . .
O53 O 0.4198(6) 1.2085(5) 0.2064(4) 0.045(2) Uani 1 1 d . . .
O54 O 0.2458(5) 1.1700(4) 0.2220(4) 0.0335(16) Uani 1 1 d . . .
O55 O 0.0474(6) 1.1714(5) 0.2514(4) 0.048(2) Uani 1 1 d . . .
O56 O 0.1037(5) 1.0344(4) 0.2028(3) 0.0251(14) Uani 1 1 d . . .
O57 O 0.3038(5) 1.0580(4) 0.1642(3) 0.0240(14) Uani 1 1 d . . .
O58 O 0.5080(5) 1.0826(4) 0.1429(3) 0.0304(15) Uani 1 1 d . . .
O59 O 0.5706(5) 0.8928(4) 0.0725(3) 0.0307(15) Uani 1 1 d . . .
O60 O 0.3935(5) 0.8706(4) 0.1113(3) 0.0200(13) Uani 1 1 d . . .
O61 O 0.1894(4) 0.8543(4) 0.1424(3) 0.0206(13) Uani 1 1 d . . .
O62 O -0.0036(5) 0.8477(4) 0.1694(3) 0.0332(16) Uani 1 1 d . . .
O63 O 0.0296(5) 0.7298(4) 0.0623(4) 0.0357(17) Uani 1 1 d . . .
O64 O 0.2241(5) 0.7681(4) 0.0378(3) 0.0232(14) Uani 1 1 d . . .
O65 O 0.4300(5) 0.7800(4) 0.0081(3) 0.0237(14) Uani 1 1 d . . .
O66 O 0.0840(6) 0.6554(5) -0.0478(4) 0.0423(19) Uani 1 1 d . . .
O67 O 0.2658(5) 0.6865(4) -0.0526(3) 0.0301(16) Uani 1 1 d . . .
O68 O 0.4588(6) 0.6940(5) -0.0947(3) 0.0357(17) Uani 1 1 d . . .
O69 O 0.0801(6) 0.8168(5) -0.0714(4) 0.0415(18) Uani 1 1 d . . .
O70 O 0.3016(6) 0.8394(4) -0.1078(3) 0.0360(17) Uani 1 1 d . . .
O71 O 0.1183(6) 1.1874(5) 0.1132(4) 0.048(2) Uani 1 1 d . . .
O72 O 0.3339(7) 1.2181(5) 0.0852(4) 0.049(2) Uani 1 1 d . . .
O73 O 0.2444(5) 0.9340(4) -0.0063(3) 0.0280(15) Uani 1 1 d . . .
O74 O 0.5522(6) 0.4115(4) 0.4484(4) 0.0428(19) Uani 1 1 d . . .
O75 O 0.3203(6) 1.0425(4) 0.0352(4) 0.0362(17) Uani 1 1 d . . .
O101 O 0.2205(7) 0.0375(6) 0.4202(5) 0.062(2) Uiso 1 1 d . . .
O102 O 0.8486(7) 0.8873(6) 0.3200(5) 0.063(2) Uiso 1 1 d . . .
O103 O 0.8324(8) 0.8595(7) 0.0808(6) 0.079(3) Uiso 1 1 d . . .
O104 O 0.0734(8) 0.0279(6) 0.0726(5) 0.071(3) Uiso 1 1 d . . .
O105 O 0.8195(9) 0.7492(7) 0.2940(6) 0.086(3) Uiso 1 1 d . . .
O106 O 0.3969(8) 0.0753(7) 0.3850(6) 0.080(3) Uiso 1 1 d . . .
O107 O 0.1366(8) 0.9835(7) 0.8138(6) 0.079(3) Uiso 1 1 d . . .
O108 O 0.2441(9) 0.2537(7) 0.3202(6) 0.082(3) Uiso 1 1 d . . .
O109 O 0.3496(10) 0.3897(8) 0.4710(7) 0.103(4) Uiso 1 1 d . . .
O110 O 0.5940(9) 0.2304(7) 0.2554(6) 0.088(3) Uiso 1 1 d . . .
O111 O 0.7909(10) 0.6040(8) 0.1691(7) 0.102(4) Uiso 1 1 d . . .
O112 O 0.8027(9) 0.7284(7) 0.0318(6) 0.083(3) Uiso 1 1 d . . .
O113 O 0.1647(10) 0.8426(8) 0.7659(7) 0.100(4) Uiso 1 1 d . . .
O114 O 0.7221(10) 0.9343(8) 0.4332(7) 0.105(4) Uiso 1 1 d . . .
O115 O 0.2131(13) 0.5411(11) 0.6420(9) 0.150(6) Uiso 1 1 d . . .
O116 O 0.1602(15) 0.2317(12) 0.4666(10) 0.173(7) Uiso 1 1 d . . .
O117 O 0.032(2) 0.2501(17) 0.3537(14) 0.241(11) Uiso 1 1 d . . .
O118 O 0.2978(19) 0.5538(16) 0.9016(13) 0.239(11) Uiso 1 1 d . . .
O119 O 0.813(3) 0.559(2) 0.4347(19) 0.322(16) Uiso 1 1 d . . .
O120 O 0.667(2) 0.5606(19) 0.9083(16) 0.291(14) Uiso 1 1 d . . .
O121 O 1.0000 0.5000 0.0000 0.234(14) Uiso 1 2 d S . .
O122 O 0.052(2) 0.5709(18) 0.4210(15) 0.261(12) Uiso 1 1 d . . .

loop_
_atom_site_aniso_label
_atom_site_aniso_U_11
_atom_site_aniso_U_22
_atom_site_aniso_U_33
_atom_site_aniso_U_23
_atom_site_aniso_U_13
_atom_site_aniso_U_12
Mo1 0.0304(5) 0.0508(6) 0.0279(4) -0.0231(4) -0.0029(4) -0.0112(5)
Mo2 0.0299(5) 0.0407(5) 0.0192(4) -0.0130(4) 0.0008(3) -0.0066(4)
Mo3 0.0137(4) 0.0200(4) 0.0149(3) -0.0048(3) -0.0034(3) -0.0059(3)
Mo4 0.0208(5) 0.0287(4) 0.0209(4) -0.0087(3) 0.0018(3) -0.0059(4)
Mo5 0.0173(4) 0.0185(4) 0.0163(4) -0.0028(3) -0.0015(3) -0.0028(3)
Mo6 0.0162(4) 0.0135(4) 0.0127(3) -0.0020(3) -0.0021(3) -0.0043(3)
Mo7 0.0294(5) 0.0211(4) 0.0231(4) -0.0039(3) -0.0029(3) -0.0035(4)
Mo8 0.0396(6) 0.0242(4) 0.0299(4) -0.0056(4) 0.0013(4) -0.0161(4)
Mo9 0.0157(4) 0.0159(4) 0.0130(3) -0.0063(3) -0.0003(3) -0.0029(3)
Mo10 0.0265(5) 0.0371(5) 0.0334(5) -0.0167(4) 0.0012(4) -0.0161(4)
Mo11 0.0189(4) 0.0225(4) 0.0180(4) -0.0072(3) 0.0019(3) -0.0090(3)
Mo12 0.0160(4) 0.0225(4) 0.0208(4) -0.0090(3) -0.0015(3) -0.0060(3)
Mo13 0.0281(5) 0.0292(4) 0.0252(4) -0.0088(3) 0.0024(3) -0.0163(4)
Mo14 0.0149(4) 0.0140(4) 0.0160(3) -0.0050(3) -0.0026(3) -0.0019(3)
Mo15 0.0387(6) 0.0226(4) 0.0319(5) -0.0029(4) -0.0022(4) -0.0153(4)
Mo16 0.0302(5) 0.0168(4) 0.0366(5) -0.0042(3) -0.0054(4) -0.0038(4)
Mo17 0.0301(5) 0.0280(4) 0.0154(4) -0.0064(3) -0.0029(3) -0.0090(4)
Mo18 0.0298(5) 0.0334(5) 0.0269(4) -0.0112(4) -0.0080(3) -0.0100(4)
Co1 0.0456(14) 0.0364(12) 0.0360(11) -0.0059(9) -0.0058(9) -0.0117(11)
Sb1 0.0161(3) 0.0150(3) 0.0133(3) -0.0043(2) -0.0017(2) -0.0045(3)
Sb2 0.0197(3) 0.0158(3) 0.0168(3) -0.0044(2) -0.0019(2) -0.0066(3)
Sb3 0.0213(3) 0.0191(3) 0.0167(3) -0.0065(2) -0.0023(2) -0.0069(3)
Sb4 0.0182(3) 0.0194(3) 0.0151(3) -0.0052(2) -0.0019(2) -0.0052(3)
Sb5 0.0247(4) 0.0226(3) 0.0201(3) -0.0050(2) -0.0080(2) -0.0035(3)
Sb6 0.0311(4) 0.0329(4) 0.0171(3) -0.0007(3) -0.0015(2) -0.0127(3)
O1 0.054(6) 0.077(6) 0.073(6) -0.054(5) 0.005(4) -0.024(5)
O2 0.046(5) 0.057(5) 0.039(4) -0.017(4) -0.013(4) -0.015(4)
O3 0.046(5) 0.064(6) 0.049(5) -0.041(4) 0.005(4) -0.010(4)
O4 0.051(5) 0.063(6) 0.026(4) -0.002(4) 0.008(3) -0.015(5)
O5 0.038(4) 0.046(4) 0.014(3) -0.008(3) -0.005(3) -0.008(4)
O6 0.042(5) 0.041(4) 0.030(4) -0.009(3) 0.008(3) -0.015(4)
O7 0.029(4) 0.029(4) 0.014(3) -0.002(3) 0.000(3) -0.009(3)
O8 0.016(3) 0.026(3) 0.017(3) -0.004(3) -0.004(2) -0.002(3)
O9 0.024(4) 0.041(4) 0.030(3) -0.015(3) -0.008(3) -0.005(3)
O10 0.030(4) 0.024(3) 0.020(3) 0.002(3) -0.008(3) -0.007(3)
O11 0.027(4) 0.031(4) 0.022(3) -0.004(3) -0.006(3) -0.005(3)
O12 0.036(4) 0.027(4) 0.030(4) -0.003(3) -0.011(3) 0.001(3)
O13 0.033(4) 0.027(4) 0.023(3) -0.004(3) 0.000(3) -0.004(3)
O14 0.051(5) 0.046(5) 0.037(4) -0.004(4) 0.008(3) -0.028(4)
O15 0.074(6) 0.033(4) 0.049(5) -0.017(4) -0.002(4) -0.016(4)
O16 0.059(6) 0.033(4) 0.037(4) -0.017(3) 0.006(4) -0.008(4)
O17 0.031(4) 0.021(3) 0.030(3) -0.007(3) -0.006(3) -0.007(3)
O18 0.025(4) 0.014(3) 0.017(3) -0.005(2) -0.002(2) -0.002(3)
O19 0.024(4) 0.028(4) 0.028(3) -0.007(3) 0.000(3) -0.006(3)
O20 0.024(4) 0.021(3) 0.024(3) -0.006(3) 0.000(3) -0.007(3)
O21 0.024(4) 0.020(3) 0.021(3) -0.010(3) -0.002(2) -0.006(3)
O22 0.020(4) 0.030(4) 0.023(3) -0.012(3) 0.001(3) -0.007(3)
O23 0.023(4) 0.039(4) 0.027(3) -0.015(3) -0.003(3) -0.002(3)
O24 0.024(4) 0.027(3) 0.022(3) -0.016(3) 0.001(3) -0.005(3)
O25 0.025(4) 0.037(4) 0.034(4) -0.019(3) 0.002(3) -0.013(3)
O26 0.025(4) 0.047(4) 0.035(4) -0.014(3) 0.000(3) -0.011(4)
O27 0.017(3) 0.030(4) 0.027(3) -0.008(3) -0.001(3) -0.007(3)
O28 0.018(3) 0.024(3) 0.018(3) -0.004(2) -0.001(2) -0.010(3)
O29 0.027(4) 0.032(4) 0.031(3) -0.010(3) -0.003(3) -0.009(3)
O30 0.025(4) 0.032(4) 0.036(4) -0.016(3) 0.000(3) -0.005(3)
O31 0.020(3) 0.022(3) 0.016(3) -0.004(2) -0.002(2) -0.008(3)
O32 0.020(3) 0.022(3) 0.012(3) -0.002(2) -0.001(2) -0.009(3)
O33 0.033(4) 0.031(4) 0.031(3) -0.012(3) 0.005(3) -0.016(3)
O34 0.040(5) 0.037(4) 0.035(4) -0.006(3) -0.005(3) -0.021(4)
O35 0.024(4) 0.017(3) 0.020(3) 0.000(2) -0.004(2) -0.005(3)
O36 0.027(4) 0.025(3) 0.024(3) -0.005(3) 0.002(3) -0.008(3)
O37 0.032(4) 0.028(4) 0.028(3) -0.015(3) 0.003(3) -0.004(3)
O38 0.021(4) 0.019(3) 0.020(3) -0.007(2) 0.000(2) -0.005(3)
O39 0.028(4) 0.029(4) 0.025(3) -0.012(3) -0.003(3) -0.013(3)
O40 0.052(5) 0.047(5) 0.051(5) -0.028(4) 0.001(4) -0.026(4)
O41 0.035(5) 0.062(5) 0.050(4) -0.034(4) 0.012(3) -0.021(4)
O42 0.026(4) 0.028(3) 0.027(3) -0.017(3) 0.005(3) -0.014(3)
O43 0.017(3) 0.016(3) 0.022(3) -0.011(2) 0.000(2) -0.004(3)
O44 0.022(4) 0.030(3) 0.022(3) -0.013(3) 0.001(2) -0.012(3)
O45 0.027(4) 0.045(4) 0.043(4) -0.018(3) 0.015(3) -0.016(4)
O46 0.025(4) 0.024(3) 0.026(3) -0.011(3) 0.002(3) -0.009(3)
O47 0.015(3) 0.022(3) 0.020(3) -0.010(2) -0.002(2) -0.004(3)
O48 0.024(4) 0.021(3) 0.021(3) -0.008(2) -0.005(2) -0.007(3)
O49 0.031(4) 0.030(4) 0.031(4) -0.015(3) 0.001(3) -0.001(3)
O50 0.029(4) 0.020(3) 0.024(3) -0.006(3) -0.002(3) -0.009(3)
O51 0.027(4) 0.025(3) 0.028(3) -0.011(3) -0.001(3) -0.015(3)
O52 0.053(5) 0.043(4) 0.034(4) -0.012(3) -0.006(3) -0.031(4)
O53 0.053(5) 0.041(4) 0.059(5) -0.025(4) 0.007(4) -0.028(4)
O54 0.031(4) 0.023(4) 0.048(4) -0.015(3) -0.001(3) -0.007(3)
O55 0.047(5) 0.039(4) 0.067(5) -0.030(4) 0.012(4) -0.014(4)
O56 0.036(4) 0.021(3) 0.022(3) -0.006(3) -0.010(3) -0.012(3)
O57 0.026(4) 0.023(3) 0.020(3) 0.001(3) -0.005(3) -0.011(3)
O58 0.034(4) 0.036(4) 0.025(3) -0.007(3) 0.001(3) -0.019(3)
O59 0.032(4) 0.033(4) 0.027(3) -0.010(3) 0.007(3) -0.013(3)
O60 0.025(4) 0.021(3) 0.016(3) -0.006(2) 0.001(2) -0.011(3)
O61 0.014(3) 0.025(3) 0.021(3) -0.009(3) -0.005(2) -0.001(3)
O62 0.026(4) 0.038(4) 0.036(4) -0.013(3) -0.011(3) -0.007(3)
O63 0.032(4) 0.037(4) 0.039(4) -0.013(3) -0.008(3) -0.010(4)
O64 0.028(4) 0.020(3) 0.019(3) -0.003(2) -0.006(3) -0.007(3)
O65 0.029(4) 0.022(3) 0.020(3) -0.008(3) 0.001(3) -0.008(3)
O66 0.045(5) 0.046(5) 0.047(4) -0.021(4) -0.015(4) -0.017(4)
O67 0.037(4) 0.035(4) 0.021(3) -0.011(3) -0.005(3) -0.011(3)
O68 0.041(5) 0.046(4) 0.030(4) -0.022(3) 0.007(3) -0.020(4)
O69 0.030(4) 0.050(5) 0.038(4) -0.011(4) -0.013(3) -0.004(4)
O70 0.046(5) 0.036(4) 0.019(3) -0.001(3) -0.011(3) -0.010(4)
O71 0.045(5) 0.035(4) 0.048(5) 0.007(4) -0.016(4) -0.009(4)
O72 0.058(6) 0.040(4) 0.040(4) 0.008(4) -0.011(4) -0.024(4)
O73 0.030(4) 0.024(3) 0.024(3) -0.004(3) -0.004(3) -0.004(3)
O74 0.063(6) 0.027(4) 0.027(4) -0.008(3) 0.002(3) -0.004(4)
O75 0.052(5) 0.032(4) 0.032(4) -0.011(3) 0.008(3) -0.025(4)

loop_
_atom_type_symbol
_atom_type_description
_atom_type_scat_dispersion_real
_atom_type_scat_dispersion_imag
_atom_type_scat_source
H H 0.0000 0.0000 'International Tables Vol C Tables 4.2.6.8 and 6.1.1.4'
N N 0.0061 0.0033 'International Tables Vol C Tables 4.2.6.8 and 6.1.1.4'
O O 0.0106 0.0060 'International Tables Vol C Tables 4.2.6.8 and 6.1.1.4'
Co Co 0.3494 0.9721 'International Tables Vol C Tables 4.2.6.8 and 6.1.1.4'
Mo Mo -1.6832 0.6857 'International Tables Vol C Tables 4.2.6.8 and 6.1.1.4'
Sb Sb -0.5866 1.5461 'International Tables Vol C Tables 4.2.6.8 and 6.1.1.4'

loop_
_geom_angle_atom_site_label_1
_geom_angle_atom_site_label_2
_geom_angle_atom_site_label_3
_geom_angle
_geom_angle_site_symmetry_1
_geom_angle_site_symmetry_3
_geom_angle_publ_flag
O2 Mo1 O1 105.5(4) . . ?
O2 Mo1 O5 98.3(3) . . ?
O1 Mo1 O5 100.7(4) . . ?
O2 Mo1 O25 98.8(3) . . ?
O1 Mo1 O25 94.9(4) . . ?
O5 Mo1 O25 152.8(3) . . ?
O2 Mo1 O8 97.8(3) . . ?
O1 Mo1 O8 155.1(3) . . ?
O5 Mo1 O8 84.2(2) . . ?
O25 Mo1 O8 72.6(2) . . ?
O2 Mo1 O24 165.6(3) . . ?
O1 Mo1 O24 87.6(3) . . ?
O5 Mo1 O24 72.9(2) . . ?
O25 Mo1 O24 85.8(2) . . ?
O8 Mo1 O24 70.4(2) . . ?
O2 Mo1 Mo3 89.9(3) . . ?
O1 Mo1 Mo3 128.9(3) . . ?
O5 Mo1 Mo3 125.3(2) . . ?
O25 Mo1 Mo3 34.07(19) . . ?
O8 Mo1 Mo3 41.07(15) . . ?
O24 Mo1 Mo3 86.31(14) . . ?
O4 Mo2 O3 106.3(4) . . ?
O4 Mo2 O5 98.6(3) . . ?
O3 Mo2 O5 99.4(3) . . ?
O4 Mo2 O23 99.4(4) . . ?
O3 Mo2 O23 96.2(3) . . ?
O5 Mo2 O23 151.7(3) . . ?
O4 Mo2 O7 97.2(3) . . ?
O3 Mo2 O7 155.4(3) . . ?
O5 Mo2 O7 83.7(3) . . ?
O23 Mo2 O7 72.5(3) . . ?
O4 Mo2 O24 164.9(3) . . ?
O3 Mo2 O24 87.3(3) . . ?
O5 Mo2 O24 72.2(2) . . ?
O23 Mo2 O24 85.3(2) . . ?
O7 Mo2 O24 70.4(2) . . ?
O9 Mo3 O29 103.5(3) . . ?
O9 Mo3 O20 98.3(3) . . ?
O29 Mo3 O20 102.3(3) . . ?
O9 Mo3 O25 95.8(3) . . ?
O29 Mo3 O25 95.4(3) . . ?
O20 Mo3 O25 154.1(3) . . ?
O9 Mo3 O8 99.1(3) . . ?
O29 Mo3 O8 156.0(3) . . ?
O20 Mo3 O8 81.8(2) . . ?
O25 Mo3 O8 74.6(3) . . ?
O9 Mo3 O28 170.1(3) . . ?
O29 Mo3 O28 86.3(3) . . ?
O20 Mo3 O28 80.5(2) . . ?
O25 Mo3 O28 81.9(2) . . ?
O8 Mo3 O28 70.9(2) . . ?
O9 Mo3 Mo1 88.4(2) . . ?
O29 Mo3 Mo1 129.7(2) . . ?
O20 Mo3 Mo1 124.40(19) . . ?
O25 Mo3 Mo1 34.43(19) . . ?
O8 Mo3 Mo1 42.79(16) . . ?
O28 Mo3 Mo1 84.23(14) . . ?
O26 Mo4 O6 105.4(3) . . ?
O26 Mo4 O22 100.8(3) . . ?
O6 Mo4 O22 98.2(3) . . ?
O26 Mo4 O23 96.7(3) . . ?
O6 Mo4 O23 98.4(3) . . ?
O22 Mo4 O23 151.7(3) . . ?
O26 Mo4 O7 157.0(3) . . ?
O6 Mo4 O7 96.6(3) . . ?
O22 Mo4 O7 82.2(2) . . ?
O23 Mo4 O7 73.2(3) . . ?
O26 Mo4 O27 87.5(3) . . ?
O6 Mo4 O27 167.1(3) . . ?
O22 Mo4 O27 78.3(2) . . ?
O23 Mo4 O27 80.5(2) . . ?
O7 Mo4 O27 70.7(2) . . ?
O19 Mo5 O11 103.7(3) . . ?
O19 Mo5 O18 99.3(3) . . ?
O11 Mo5 O18 96.7(3) . . ?
O19 Mo5 O20 97.2(3) . . ?
O11 Mo5 O20 96.5(3) . . ?
O18 Mo5 O20 155.7(3) . . ?
O19 Mo5 O21 165.2(3) . . ?
O11 Mo5 O21 90.5(3) . . ?
O18 Mo5 O21 74.7(2) . . ?
O20 Mo5 O21 84.9(2) . . ?
O19 Mo5 O31 87.6(3) . . ?
O11 Mo5 O31 168.5(3) . . ?
O18 Mo5 O31 83.2(2) . . ?
O20 Mo5 O31 79.9(2) . . ?
O21 Mo5 O31 78.4(2) . . ?
O17 Mo6 O10 102.2(3) . . ?
O17 Mo6 O22 101.6(3) . . ?
O10 Mo6 O22 97.6(3) . . ?
O17 Mo6 O18 96.4(3) . . ?
O10 Mo6 O18 93.7(3) . . ?
O22 Mo6 O18 156.2(2) . . ?
O17 Mo6 O21 162.8(3) . . ?
O10 Mo6 O21 92.1(3) . . ?
O22 Mo6 O21 85.8(3) . . ?
O18 Mo6 O21 72.9(2) . . ?
O17 Mo6 O32 87.2(2) . . ?
O10 Mo6 O32 170.5(3) . . ?
O22 Mo6 O32 82.1(2) . . ?
O18 Mo6 O32 83.4(2) . . ?
O21 Mo6 O32 78.3(2) . . ?
O16 Mo7 O12 105.0(4) . . ?
O16 Mo7 O13 100.0(3) . . ?
O12 Mo7 O13 98.2(3) . . ?
O16 Mo7 O36 97.7(3) . . ?
O12 Mo7 O36 96.3(3) . . ?
O13 Mo7 O36 153.3(3) . . ?
O16 Mo7 O35 96.5(3) . . ?
O12 Mo7 O35 158.1(3) . . ?
O13 Mo7 O35 73.5(3) . . ?
O36 Mo7 O35 84.8(2) . . ?
O15 Mo8 O14 103.7(4) . . ?
O15 Mo8 O34 101.4(4) . . ?
O14 Mo8 O34 99.9(3) . . ?
O15 Mo8 O13 96.6(4) . . ?
O14 Mo8 O13 96.1(3) . . ?
O34 Mo8 O13 152.3(3) . . ?
O15 Mo8 O35 96.3(3) . . ?
O14 Mo8 O35 157.7(3) . . ?
O34 Mo8 O35 85.6(3) . . ?
O13 Mo8 O35 71.5(2) . . ?
O15 Mo8 O17 169.2(3) . . ?
O14 Mo8 O17 82.7(3) . . ?
O34 Mo8 O17 85.8(3) . . ?
O13 Mo8 O17 73.9(2) . . ?
O35 Mo8 O17 76.2(2) . . ?
O37 Mo9 O44 104.0(3) . . ?
O37 Mo9 O36 101.1(3) . . ?
O44 Mo9 O36 101.4(3) . . ?
O37 Mo9 O65 96.7(3) . . ?
O44 Mo9 O65 89.6(3) . . ?
O36 Mo9 O65 156.0(3) . . ?
O37 Mo9 O38 95.3(3) . . ?
O44 Mo9 O38 156.4(3) . . ?
O36 Mo9 O38 87.8(3) . . ?
O65 Mo9 O38 74.5(2) . . ?
O37 Mo9 O43 166.2(3) . . ?
O44 Mo9 O43 89.1(2) . . ?
O36 Mo9 O43 80.2(2) . . ?
O65 Mo9 O43 78.8(2) . . ?
O38 Mo9 O43 70.9(2) . . ?
O37 Mo9 Sb3 130.4(2) . . ?
O44 Mo9 Sb3 125.2(2) . . ?
O36 Mo9 Sb3 77.1(2) . . ?
O65 Mo9 Sb3 79.15(17) . . ?
O38 Mo9 Sb3 35.58(16) . . ?
O43 Mo9 Sb3 36.12(13) . . ?
O41 Mo10 O40 104.6(4) . . ?
O41 Mo10 O34 99.5(3) . . ?
O40 Mo10 O34 99.5(3) . . ?
O41 Mo10 O63 95.2(3) . . ?
O40 Mo10 O63 100.4(3) . . ?
O34 Mo10 O63 151.3(3) . . ?
O41 Mo10 O39 158.8(3) . . ?
O40 Mo10 O39 95.2(3) . . ?
O34 Mo10 O39 84.4(3) . . ?
O63 Mo10 O39 73.5(3) . . ?
O41 Mo10 O42 89.7(3) . . ?
O40 Mo10 O42 165.5(3) . . ?
O34 Mo10 O42 75.5(2) . . ?
O63 Mo10 O42 80.1(2) . . ?
O39 Mo10 O42 71.0(2) . . ?
O30 Mo11 O59 104.3(3) . . ?
O30 Mo11 O46 100.9(3) . . ?
O59 Mo11 O46 99.0(3) . . ?
O30 Mo11 O31 101.1(3) . . ?
O59 Mo11 O31 152.6(3) . . ?
O46 Mo11 O31 86.1(2) . . ?
O30 Mo11 O44 93.1(3) . . ?
O59 Mo11 O44 88.4(3) . . ?
O46 Mo11 O44 162.1(3) . . ?
O31 Mo11 O44 80.1(2) . . ?
O30 Mo11 O60 169.6(3) . . ?
O59 Mo11 O60 81.2(3) . . ?
O46 Mo11 O60 86.8(2) . . ?
O31 Mo11 O60 72.2(2) . . ?
O44 Mo11 O60 78.1(2) . . ?
O30 Mo11 Sb1 136.1(2) . . ?
O59 Mo11 Sb1 118.2(2) . . ?
O46 Mo11 Sb1 83.98(18) . . ?
O31 Mo11 Sb1 35.16(16) . . ?
O44 Mo11 Sb1 78.14(17) . . ?
O60 Mo11 Sb1 37.09(14) . . ?
O33 Mo12 O62 104.7(3) . . ?
O33 Mo12 O42 100.8(3) . . ?
O62 Mo12 O42 96.8(3) . . ?
O33 Mo12 O48 95.0(3) . . ?
O62 Mo12 O48 89.9(3) . . ?
O42 Mo12 O48 160.7(2) . . ?
O33 Mo12 O32 99.3(3) . . ?
O62 Mo12 O32 154.8(3) . . ?
O42 Mo12 O32 86.2(2) . . ?
O48 Mo12 O32 80.3(2) . . ?
O33 Mo12 O61 170.2(3) . . ?
O62 Mo12 O61 83.9(3) . . ?
O42 Mo12 O61 82.7(2) . . ?
O48 Mo12 O61 80.0(2) . . ?
O32 Mo12 O61 71.6(2) . . ?
O52 Mo13 O45 105.6(4) . . ?
O52 Mo13 O58 102.1(3) . . ?
O45 Mo13 O58 99.2(3) . . ?
O52 Mo13 O29 95.2(3) . . ?
O45 Mo13 O29 94.8(3) . . ?
O58 Mo13 O29 153.8(3) . . ?
O52 Mo13 O51 96.4(3) . . ?
O45 Mo13 O51 158.0(3) . . ?
O58 Mo13 O51 76.6(3) . . ?
O29 Mo13 O51 82.1(2) . . ?
O52 Mo13 O46 163.9(3) . . ?
O45 Mo13 O46 87.9(3) . . ?
O58 Mo13 O46 83.9(2) . . ?
O29 Mo13 O46 74.5(2) . . ?
O51 Mo13 O46 70.3(2) . . ?
O52 Mo13 Mo15 92.2(3) . . ?
O45 Mo13 Mo15 132.9(2) . . ?
O58 Mo13 Mo15 33.8(2) . . ?
O29 Mo13 Mo15 127.18(19) . . ?
O51 Mo13 Mo15 45.10(16) . . ?
O46 Mo13 Mo15 84.68(16) . . ?
O49 Mo14 O48 104.1(3) . . ?
O49 Mo14 O56 98.3(3) . . ?
O48 Mo14 O56 95.8(2) . . ?
O49 Mo14 O27 96.4(3) . . ?
O48 Mo14 O27 95.8(3) . . ?
O56 Mo14 O27 158.5(3) . . ?
O49 Mo14 O50 97.9(3) . . ?
O48 Mo14 O50 157.6(3) . . ?
O56 Mo14 O50 76.9(2) . . ?
O27 Mo14 O50 85.5(2) . . ?
O49 Mo14 O47 168.9(3) . . ?
O48 Mo14 O47 86.9(2) . . ?
O56 Mo14 O47 81.1(2) . . ?
O27 Mo14 O47 81.5(2) . . ?
O50 Mo14 O47 71.1(2) . . ?
O53 Mo15 O72 106.5(4) . . ?
O53 Mo15 O54 94.7(3) . . ?
O72 Mo15 O54 100.3(4) . . ?
O53 Mo15 O58 99.4(3) . . ?
O72 Mo15 O58 97.7(4) . . ?
O54 Mo15 O58 153.0(3) . . ?
O53 Mo15 O51 92.9(3) . . ?
O72 Mo15 O51 159.6(3) . . ?
O54 Mo15 O51 84.1(3) . . ?
O58 Mo15 O51 72.3(2) . . ?
O53 Mo15 O57 159.2(3) . . ?
O72 Mo15 O57 91.7(3) . . ?
O54 Mo15 O57 71.6(3) . . ?
O58 Mo15 O57 87.9(3) . . ?
O51 Mo15 O57 70.7(2) . . ?
O53 Mo15 Mo13 88.7(3) . . ?
O72 Mo15 Mo13 129.8(3) . . ?
O54 Mo15 Mo13 126.4(2) . . ?
O58 Mo15 Mo13 32.09(18) . . ?
O51 Mo15 Mo13 42.28(16) . . ?
O57 Mo15 Mo13 87.25(16) . . ?
O71 Mo16 O55 106.4(4) . . ?
O71 Mo16 O54 102.4(3) . . ?
O55 Mo16 O54 96.5(3) . . ?
O71 Mo16 O56 98.0(3) . . ?
O55 Mo16 O56 97.1(3) . . ?
O54 Mo16 O56 151.1(3) . . ?
O71 Mo16 O57 89.1(3) . . ?
O55 Mo16 O57 163.1(3) . . ?
O54 Mo16 O57 73.1(3) . . ?
O56 Mo16 O57 87.1(3) . . ?
O71 Mo16 O50 157.3(3) . . ?
O55 Mo16 O50 94.6(3) . . ?
O54 Mo16 O50 83.3(3) . . ?
O56 Mo16 O50 70.3(2) . . ?
O57 Mo16 O50 71.4(2) . . ?
O70 Mo17 O68 105.2(3) . . ?
O70 Mo17 O67 101.3(3) . . ?
O68 Mo17 O67 98.7(3) . . ?
O70 Mo17 O65 95.4(3) . . ?
O68 Mo17 O65 101.0(3) . . ?
O67 Mo17 O65 149.7(2) . . ?
O70 Mo17 O38 158.5(3) . . ?
O68 Mo17 O38 94.7(3) . . ?
O67 Mo17 O38 83.2(2) . . ?
O65 Mo17 O38 72.5(2) . . ?
O70 Mo17 O64 90.9(3) . . ?
O68 Mo17 O64 163.2(3) . . ?
O67 Mo17 O64 72.9(2) . . ?
O65 Mo17 O64 81.9(2) . . ?
O38 Mo17 O64 70.2(2) . . ?
O66 Mo18 O69 107.4(3) . . ?
O66 Mo18 O63 102.2(3) . . ?
O69 Mo18 O63 96.6(3) . . ?
O66 Mo18 O67 97.2(3) . . ?
O69 Mo18 O67 97.9(3) . . ?
O63 Mo18 O67 151.0(3) . . ?
O66 Mo18 O39 98.4(3) . . ?
O69 Mo18 O39 153.9(3) . . ?
O63 Mo18 O39 73.8(3) . . ?
O67 Mo18 O39 82.3(2) . . ?
O66 Mo18 O64 165.0(3) . . ?
O69 Mo18 O64 84.6(3) . . ?
O63 Mo18 O64 84.8(2) . . ?
O67 Mo18 O64 71.8(2) . . ?
O39 Mo18 O64 70.6(2) . . ?
O74 Co1 O74 180.0(3) . 2_666 ?
O74 Co1 O10 90.1(3) . 2_666 ?
O74 Co1 O10 89.9(3) 2_666 2_666 ?
O74 Co1 O10 89.9(3) . . ?
O74 Co1 O10 90.1(3) 2_666 . ?
O10 Co1 O10 180.000(2) 2_666 . ?
O74 Co1 O11 92.8(3) . 2_666 ?
O74 Co1 O11 87.2(3) 2_666 2_666 ?
O10 Co1 O11 86.2(2) 2_666 2_666 ?
O10 Co1 O11 93.8(2) . 2_666 ?
O74 Co1 O11 87.2(3) . . ?
O74 Co1 O11 92.8(3) 2_666 . ?
O10 Co1 O11 93.8(2) 2_666 . ?
O10 Co1 O11 86.2(2) . . ?
O11 Co1 O11 179.997(1) 2_666 . ?
O32 Sb1 O31 106.4(2) . . ?
O32 Sb1 O43 90.6(2) . . ?
O31 Sb1 O43 90.7(2) . . ?
O32 Sb1 O47 90.2(2) . . ?
O31 Sb1 O47 90.5(2) . . ?
O43 Sb1 O47 178.4(2) . . ?
O32 Sb1 O60 173.8(2) . . ?
O31 Sb1 O60 79.7(2) . . ?
O43 Sb1 O60 88.3(2) . . ?
O47 Sb1 O60 90.8(2) . . ?
O32 Sb1 O61 80.4(2) . . ?
O31 Sb1 O61 173.2(2) . . ?
O43 Sb1 O61 89.3(2) . . ?
O47 Sb1 O61 89.4(2) . . ?
O60 Sb1 O61 93.5(2) . . ?
O32 Sb1 Mo11 143.72(17) . . ?
O31 Sb1 Mo11 37.36(16) . . ?
O43 Sb1 Mo11 91.32(17) . . ?
O47 Sb1 Mo11 88.96(17) . . ?
O60 Sb1 Mo11 42.39(17) . . ?
O61 Sb1 Mo11 135.85(17) . . ?
O28 Sb2 O57 172.4(3) . . ?
O28 Sb2 O47 90.9(2) . . ?
O57 Sb2 O47 93.5(2) . . ?
O28 Sb2 O51 90.8(2) . . ?
O57 Sb2 O51 84.5(2) . . ?
O47 Sb2 O51 177.0(3) . . ?
O28 Sb2 O46 91.9(2) . . ?
O57 Sb2 O46 93.5(3) . . ?
O47 Sb2 O46 98.8(2) . . ?
O51 Sb2 O46 83.5(3) . . ?
O28 Sb2 O50 89.9(2) . . ?
O57 Sb2 O50 84.7(3) . . ?
O47 Sb2 O50 80.7(2) . . ?
O51 Sb2 O50 96.9(3) . . ?
O46 Sb2 O50 178.1(2) . . ?
O35 Sb3 O39 94.8(3) . . ?
O35 Sb3 O43 92.1(2) . . ?
O39 Sb3 O43 171.7(2) . . ?
O35 Sb3 O38 94.5(2) . . ?
O39 Sb3 O38 95.0(3) . . ?
O43 Sb3 O38 79.8(2) . . ?
O35 Sb3 O42 95.6(3) . . ?
O39 Sb3 O42 84.7(2) . . ?
O43 Sb3 O42 99.2(2) . . ?
O38 Sb3 O42 169.9(2) . . ?
O35 Sb3 O64 176.9(3) . . ?
O39 Sb3 O64 84.1(2) . . ?
O43 Sb3 O64 88.8(2) . . ?
O38 Sb3 O64 82.7(2) . . ?
O42 Sb3 O64 87.2(3) . . ?
O35 Sb3 Mo9 87.80(18) . . ?
O39 Sb3 Mo9 132.39(19) . . ?
O43 Sb3 Mo9 43.25(17) . . ?
O38 Sb3 Mo9 37.48(16) . . ?
O42 Sb3 Mo9 142.41(16) . . ?
O64 Sb3 Mo9 90.76(18) . . ?
O21 Sb4 O28 95.7(2) . . ?
O21 Sb4 O7 92.7(3) . . ?
O28 Sb4 O7 170.4(2) . . ?
O21 Sb4 O27 96.4(3) . . ?
O28 Sb4 O27 96.8(3) . . ?
O7 Sb4 O27 86.9(3) . . ?
O21 Sb4 O8 93.8(3) . . ?
O28 Sb4 O8 81.7(2) . . ?
O7 Sb4 O8 93.1(2) . . ?
O27 Sb4 O8 169.8(3) . . ?
O21 Sb4 O24 172.1(2) . . ?
O28 Sb4 O24 89.1(2) . . ?
O7 Sb4 O24 82.0(2) . . ?
O27 Sb4 O24 89.2(3) . . ?
O8 Sb4 O24 80.7(2) . . ?
O73 Sb5 O61 97.3(2) . . ?
O73 Sb5 O64 93.6(3) . . ?
O61 Sb5 O64 91.4(2) . . ?
O73 Sb6 O60 96.6(2) . . ?
O73 Sb6 O65 92.7(3) . . ?
O60 Sb6 O65 88.5(2) . . ?
O73 Sb6 O75 80.1(3) . . ?
O60 Sb6 O75 76.0(2) . . ?
O65 Sb6 O75 161.9(2) . . ?
Mo1 O5 Mo2 121.2(3) . . ?
Sb4 O7 Mo4 105.4(2) . . ?
Sb4 O7 Mo2 108.2(3) . . ?
Mo4 O7 Mo2 94.7(2) . . ?
Sb4 O8 Mo3 106.1(2) . . ?
Sb4 O8 Mo1 108.7(3) . . ?
Mo3 O8 Mo1 96.1(2) . . ?
Mo6 O10 Co1 143.8(4) . . ?
Mo5 O11 Co1 141.0(4) . . ?
Mo7 O13 Mo8 113.7(3) . . ?
Mo6 O17 Mo8 146.9(4) . . ?
Mo5 O18 Mo6 110.9(3) . . ?
Mo3 O20 Mo5 157.5(4) . . ?
Sb4 O21 Mo5 131.2(3) . . ?
Sb4 O21 Mo6 130.5(3) . . ?
Mo5 O21 Mo6 97.1(2) . . ?
Mo6 O22 Mo4 157.2(3) . . ?
Mo4 O23 Mo2 114.0(3) . . ?
Sb4 O24 Mo1 100.1(2) . . ?
Sb4 O24 Mo2 99.4(2) . . ?
Mo1 O24 Mo2 90.7(2) . . ?
Mo3 O25 Mo1 111.5(3) . . ?
Mo14 O27 Sb4 141.4(3) . . ?
Mo14 O27 Mo4 122.4(3) . . ?
Sb4 O27 Mo4 95.7(2) . . ?
Sb4 O28 Sb2 131.1(3) . . ?
Sb4 O28 Mo3 99.7(2) . . ?
Sb2 O28 Mo3 127.7(3) . . ?
Mo3 O29 Mo13 159.3(4) . . ?
Sb1 O31 Mo11 107.5(3) . . ?
Sb1 O31 Mo5 127.3(3) . . ?
Mo11 O31 Mo5 124.4(3) . . ?
Sb1 O32 Mo12 108.2(2) . . ?
Sb1 O32 Mo6 127.8(3) . . ?
Mo12 O32 Mo6 122.6(3) . . ?
Mo8 O34 Mo10 159.6(4) . . ?
Sb3 O35 Mo7 133.7(3) . . ?
Sb3 O35 Mo8 129.5(3) . . ?
Mo7 O35 Mo8 96.7(2) . . ?
Mo9 O36 Mo7 156.2(4) . . ?
Sb3 O38 Mo9 106.9(3) . . ?
Sb3 O38 Mo17 107.5(3) . . ?
Mo9 O38 Mo17 99.2(2) . . ?
Sb3 O39 Mo10 105.0(3) . . ?
Sb3 O39 Mo18 107.6(3) . . ?
Mo10 O39 Mo18 94.5(2) . . ?
Mo12 O42 Sb3 137.6(3) . . ?
Mo12 O42 Mo10 124.1(3) . . ?
Sb3 O42 Mo10 97.8(2) . . ?
Sb3 O43 Sb1 129.9(3) . . ?
Sb3 O43 Mo9 100.6(2) . . ?
Sb1 O43 Mo9 128.1(3) . . ?
Mo9 O44 Mo11 152.2(4) . . ?
Mo11 O46 Sb2 137.5(3) . . ?
Mo11 O46 Mo13 124.0(3) . . ?
Sb2 O46 Mo13 98.4(2) . . ?
Sb2 O47 Sb1 130.6(3) . . ?
Sb2 O47 Mo14 100.2(2) . . ?
Sb1 O47 Mo14 129.1(3) . . ?
Mo14 O48 Mo12 154.8(4) . . ?
Sb2 O50 Mo14 108.0(3) . . ?
Sb2 O50 Mo16 100.1(2) . . ?
Mo14 O50 Mo16 94.6(2) . . ?
Sb2 O51 Mo13 107.7(3) . . ?
Sb2 O51 Mo15 102.8(2) . . ?
Mo13 O51 Mo15 92.6(2) . . ?
Mo16 O54 Mo15 117.3(3) . . ?
Mo14 O56 Mo16 113.7(3) . . ?
Sb2 O57 Mo16 103.7(3) . . ?
Sb2 O57 Mo15 102.1(2) . . ?
Mo16 O57 Mo15 92.6(2) . . ?
Mo13 O58 Mo15 114.1(3) . . ?
Sb1 O60 Sb6 138.1(3) . . ?
Sb1 O60 Mo11 100.5(2) . . ?
Sb6 O60 Mo11 113.8(3) . . ?
Sb5 O61 Sb1 136.8(3) . . ?
Sb5 O61 Mo12 112.5(3) . . ?
Sb1 O61 Mo12 99.7(2) . . ?
Mo18 O63 Mo10 113.1(4) . . ?
Sb3 O64 Sb5 126.4(3) . . ?
Sb3 O64 Mo17 99.3(3) . . ?
Sb5 O64 Mo17 123.9(3) . . ?
Sb3 O64 Mo18 97.7(2) . . ?
Sb5 O64 Mo18 111.8(3) . . ?
Mo17 O64 Mo18 88.8(2) . . ?
Mo17 O65 Mo9 107.0(3) . . ?
Mo17 O65 Sb6 124.3(3) . . ?
Mo9 O65 Sb6 127.0(3) . . ?
Mo17 O67 Mo18 122.4(3) . . ?
Sb5 O73 Sb6 137.3(3) . . ?

loop_
_geom_bond_atom_site_label_1
_geom_bond_atom_site_label_2
_geom_bond_distance
_geom_bond_site_symmetry_2
_geom_bond_publ_flag
Mo1 O2 1.698(8) . ?
Mo1 O1 1.711(8) . ?
Mo1 O5 1.928(7) . ?
Mo1 O25 1.951(6) . ?
Mo1 O8 2.194(6) . ?
Mo1 O24 2.359(6) . ?
Mo1 Mo3 3.2112(11) . ?
Mo2 O4 1.688(8) . ?
Mo2 O3 1.703(8) . ?
Mo2 O5 1.941(7) . ?
Mo2 O23 1.942(6) . ?
Mo2 O7 2.219(6) . ?
Mo2 O24 2.380(6) . ?
Mo3 O9 1.691(6) . ?
Mo3 O29 1.784(6) . ?
Mo3 O20 1.849(6) . ?
Mo3 O25 1.933(6) . ?
Mo3 O8 2.122(6) . ?
Mo3 O28 2.326(6) . ?
Mo4 O26 1.709(7) . ?
Mo4 O6 1.722(7) . ?
Mo4 O22 1.926(6) . ?
Mo4 O23 1.932(6) . ?
Mo4 O7 2.199(6) . ?
Mo4 O27 2.479(6) . ?
Mo5 O19 1.704(7) . ?
Mo5 O11 1.743(6) . ?
Mo5 O18 1.939(6) . ?
Mo5 O20 1.965(6) . ?
Mo5 O21 2.146(6) . ?
Mo5 O31 2.225(6) . ?
Mo6 O17 1.732(6) . ?
Mo6 O10 1.735(6) . ?
Mo6 O22 1.859(6) . ?
Mo6 O18 1.994(6) . ?
Mo6 O21 2.177(6) . ?
Mo6 O32 2.216(5) . ?
Mo7 O16 1.717(7) . ?
Mo7 O12 1.717(7) . ?
Mo7 O13 1.881(7) . ?
Mo7 O36 1.982(6) . ?
Mo7 O35 2.150(6) . ?
Mo8 O15 1.705(8) . ?
Mo8 O14 1.718(7) . ?
Mo8 O34 1.880(7) . ?
Mo8 O13 1.970(7) . ?
Mo8 O35 2.166(6) . ?
Mo8 O17 2.442(6) . ?
Mo9 O37 1.686(6) . ?
Mo9 O44 1.777(6) . ?
Mo9 O36 1.828(6) . ?
Mo9 O65 2.066(6) . ?
Mo9 O38 2.077(6) . ?
Mo9 O43 2.276(6) . ?
Mo9 Sb3 3.2648(9) . ?
Mo10 O41 1.706(7) . ?
Mo10 O40 1.709(7) . ?
Mo10 O34 1.915(7) . ?
Mo10 O63 1.959(7) . ?
Mo10 O39 2.202(6) . ?
Mo10 O42 2.373(6) . ?
Mo11 O30 1.692(7) . ?
Mo11 O59 1.725(6) . ?
Mo11 O46 1.918(6) . ?
Mo11 O31 2.066(6) . ?
Mo11 O44 2.081(6) . ?
Mo11 O60 2.227(6) . ?
Mo11 Sb1 3.2479(9) . ?
Mo12 O33 1.703(6) . ?
Mo12 O62 1.711(6) . ?
Mo12 O42 1.935(6) . ?
Mo12 O48 2.055(6) . ?
Mo12 O32 2.083(6) . ?
Mo12 O61 2.270(6) . ?
Mo13 O52 1.701(6) . ?
Mo13 O45 1.733(7) . ?
Mo13 O58 1.872(7) . ?
Mo13 O29 2.052(6) . ?
Mo13 O51 2.166(6) . ?
Mo13 O46 2.408(6) . ?
Mo13 Mo15 3.2164(13) . ?
Mo14 O49 1.674(7) . ?
Mo14 O48 1.793(6) . ?
Mo14 O56 1.913(6) . ?
Mo14 O27 1.943(6) . ?
Mo14 O50 2.083(6) . ?
Mo14 O47 2.327(6) . ?
Mo15 O53 1.706(7) . ?
Mo15 O72 1.714(7) . ?
Mo15 O54 1.938(7) . ?
Mo15 O58 1.960(7) . ?
Mo15 O51 2.281(6) . ?
Mo15 O57 2.301(6) . ?
Mo16 O71 1.697(7) . ?
Mo16 O55 1.732(8) . ?
Mo16 O54 1.918(7) . ?
Mo16 O56 1.964(6) . ?
Mo16 O57 2.255(7) . ?
Mo16 O50 2.330(6) . ?
Mo17 O70 1.699(7) . ?
Mo17 O68 1.703(7) . ?
Mo17 O67 1.894(6) . ?
Mo17 O65 2.009(6) . ?
Mo17 O38 2.221(6) . ?
Mo17 O64 2.400(6) . ?
Mo18 O66 1.707(6) . ?
Mo18 O69 1.710(7) . ?
Mo18 O63 1.928(7) . ?
Mo18 O67 1.946(7) . ?
Mo18 O39 2.214(6) . ?
Mo18 O64 2.411(6) . ?
Co1 O74 2.058(7) . ?
Co1 O74 2.058(7) 2_666 ?
Co1 O10 2.094(6) 2_666 ?
Co1 O10 2.094(6) . ?
Co1 O11 2.152(6) 2_666 ?
Co1 O11 2.152(6) . ?
Sb1 O32 1.953(5) . ?
Sb1 O31 1.961(6) . ?
Sb1 O43 1.963(5) . ?
Sb1 O47 1.974(6) . ?
Sb1 O60 1.992(5) . ?
Sb1 O61 2.001(6) . ?
Sb2 O28 1.965(6) . ?
Sb2 O57 1.971(6) . ?
Sb2 O47 1.971(5) . ?
Sb2 O51 1.971(6) . ?
Sb2 O46 1.994(6) . ?
Sb2 O50 2.001(6) . ?
Sb3 O35 1.947(6) . ?
Sb3 O39 1.952(6) . ?
Sb3 O43 1.958(5) . ?
Sb3 O38 1.986(6) . ?
Sb3 O42 1.993(6) . ?
Sb3 O64 2.044(6) . ?
Sb4 O21 1.928(6) . ?
Sb4 O28 1.962(6) . ?
Sb4 O7 1.973(6) . ?
Sb4 O27 1.977(6) . ?
Sb4 O8 1.990(6) . ?
Sb4 O24 2.069(6) . ?
Sb5 O73 1.926(6) . ?
Sb5 O61 1.984(5) . ?
Sb5 O64 2.060(6) . ?
Sb6 O73 1.948(7) . ?
Sb6 O60 2.000(5) . ?
Sb6 O65 2.187(6) . ?
Sb6 O75 2.491(7) . ?
